data_4512772
loop_
_publ_author_name
'Bosch, Eric'
'Bowling, Nathan P.'
'Darko, Jeffery'

_publ_section_title
;
 The Power of Nonconventional Phenyl C--H&#x00B7;&#x00B7;&#x00B7;N
 Hydrogen Bonds: Supportive Crystal-Packing Force and Dominant
 Supramolecular Engineering Force
;
_journal_issue 4
_journal_name_full 'Crystal Growth &amp; Design'
_journal_page_first 1634
_journal_paper_doi 10.1021/cg5014076
_journal_volume 15
_journal_year 2015
_chemical_formula_sum 'C23 H14 F3 N O2'
_chemical_formula_weight 393.35
_chemical_name_systematic
;
 ?
;
_space_group_crystal_system monoclinic
_space_group_IT_number 14
_space_group_name_Hall '-P 2ybc'
_space_group_name_H-M_alt 'P 1 21/c 1'
_symmetry_space_group_name_Hall '-P 2ybc'
_symmetry_space_group_name_H-M 'P 1 21/c 1'
_atom_sites_solution_hydrogens geom
_audit_creation_method SHELXL-2013
_cell_angle_alpha 90
_cell_angle_beta 108.1450(10)
_cell_angle_gamma 90
_cell_formula_units_Z 4
_cell_length_a 9.9218(9)
_cell_length_b 22.347(2)
_cell_length_c 8.7060(8)
_cell_measurement_reflns_used 6360
_cell_measurement_temperature 100(2)
_cell_measurement_theta_max 27.04
_cell_measurement_theta_min 2.16
_cell_volume 1834.3(3)
_computing_cell_refinement 'Bruker SAINT'
_computing_data_collection 'Bruker APEX2'
_computing_data_reduction 'Bruker SAINT'
_computing_molecular_graphics 'XSeed (Barbour, 2003)'
_computing_publication_material 'XSeed (Barbour, 2003)'
_computing_structure_refinement 'SHELXL-2013 (Sheldrick, 2013)'
_computing_structure_solution 'SHELXS-2013 (Sheldrick, 2013)'
_diffrn_ambient_temperature 100(2)
_diffrn_detector_area_resol_mean 8.3660
_diffrn_measured_fraction_theta_full 1.000
_diffrn_measured_fraction_theta_max 0.997
_diffrn_measurement_device_type 'Bruker APEX-I CCD'
_diffrn_measurement_method 'phi and omega scans'
_diffrn_radiation_monochromator graphite
_diffrn_radiation_source 'fine-focus sealed tube'
_diffrn_radiation_type MoK\a
_diffrn_radiation_wavelength 0.71073
_diffrn_reflns_av_R_equivalents 0.0531
_diffrn_reflns_av_unetI/netI 0.0439
_diffrn_reflns_Laue_measured_fraction_full 1.000
_diffrn_reflns_Laue_measured_fraction_max 0.997
_diffrn_reflns_limit_h_max 12
_diffrn_reflns_limit_h_min -12
_diffrn_reflns_limit_k_max 28
_diffrn_reflns_limit_k_min -28
_diffrn_reflns_limit_l_max 10
_diffrn_reflns_limit_l_min -11
_diffrn_reflns_number 19766
_diffrn_reflns_point_group_measured_fraction_full 1.000
_diffrn_reflns_point_group_measured_fraction_max 0.997
_diffrn_reflns_theta_full 25.000
_diffrn_reflns_theta_max 27.098
_diffrn_reflns_theta_min 1.823
_exptl_absorpt_coefficient_mu 0.112
_exptl_absorpt_correction_T_max 0.7181
_exptl_absorpt_correction_T_min 0.6353
_exptl_absorpt_correction_type multi-scan
_exptl_absorpt_process_details 'SADABS V2008/1 (Bruker AXS)'
_exptl_crystal_colour colourless
_exptl_crystal_density_diffrn 1.424
_exptl_crystal_description cut
_exptl_crystal_F_000 808
_exptl_crystal_size_max 0.400
_exptl_crystal_size_mid 0.370
_exptl_crystal_size_min 0.170
_refine_diff_density_max 1.276
_refine_diff_density_min -0.376
_refine_diff_density_rms 0.075
_refine_ls_extinction_method none
_refine_ls_goodness_of_fit_ref 1.074
_refine_ls_hydrogen_treatment constr
_refine_ls_matrix_type full
_refine_ls_number_parameters 264
_refine_ls_number_reflns 4029
_refine_ls_number_restraints 0
_refine_ls_restrained_S_all 1.074
_refine_ls_R_factor_all 0.0863
_refine_ls_R_factor_gt 0.0670
_refine_ls_shift/su_max 0.000
_refine_ls_shift/su_mean 0.000
_refine_ls_structure_factor_coef Fsqd
_refine_ls_weighting_details
;
 w=1/[\s^2^(Fo^2^)+(0.0891P)^2^+2.5511P]
 where P=(Fo^2^+2Fc^2^)/3
;
_refine_ls_weighting_scheme calc
_refine_ls_wR_factor_gt 0.1810
_refine_ls_wR_factor_ref 0.1965
_reflns_Friedel_coverage 0.000
_reflns_number_gt 3075
_reflns_number_total 4029
_reflns_threshold_expression 'I > 2\s(I)'
_cod_data_source_file cg5014076_si_008.cif
_cod_data_source_block eb410
_cod_depositor_comments 'Adding full bibliography for 4512766--4512773.cif.'
_cod_database_code 4512772
_shelx_space_group_comment
;
The symmetry employed for this shelxl refinement is uniquely defined
by the following loop, which should always be used as a source of
symmetry information in preference to the above space-group names.
They are only intended as comments.
;
_shelx_estimated_absorpt_t_min 0.957
_shelx_estimated_absorpt_t_max 0.981
_shelxl_version_number 2013-2

loop_
_space_group_symop_operation_xyz
'x, y, z'
'-x, y+1/2, -z+1/2'
'-x, -y, -z'
'x, -y-1/2, z-1/2'

loop_
_atom_site_label
_atom_site_type_symbol
_atom_site_fract_x
_atom_site_fract_y
_atom_site_fract_z
_atom_site_U_iso_or_equiv
_atom_site_adp_type
_atom_site_occupancy
_atom_site_site_symmetry_order
_atom_site_calc_flag
_atom_site_refinement_flags_posn
_atom_site_refinement_flags_adp
O1 O 0.3645(2) 0.37533(8) 0.4187(2) 0.0221(4) Uani 1 1 d . .
C1 C 0.8338(3) 0.39891(14) -0.4697(3) 0.0307(6) Uani 1 1 d . .
H1 H 0.8740 0.4348 -0.4945 0.037 Uiso 1 1 calc R U
F2 F 0.82352(19) 0.59927(8) 0.2490(2) 0.0350(4) Uani 1 1 d . .
C2 C 0.8477(3) 0.34760(15) -0.5515(3) 0.0335(7) Uani 1 1 d . .
H2 H 0.8965 0.3483 -0.6296 0.040 Uiso 1 1 calc R U
O3 O 0.3045(2) 0.28164(8) 0.2349(2) 0.0225(4) Uani 1 1 d . .
C3 C 0.7890(3) 0.29510(14) -0.5173(3) 0.0306(6) Uani 1 1 d . .
H3 H 0.7970 0.2590 -0.5715 0.037 Uiso 1 1 calc R U
F4 F 1.0395(2) 0.66782(8) -0.1240(2) 0.0383(5) Uani 1 1 d . .
C4 C 0.7184(3) 0.29599(12) -0.4026(3) 0.0241(6) Uani 1 1 d . .
H4 H 0.6758 0.2607 -0.3781 0.029 Uiso 1 1 calc R U
F5 F 0.96907(19) 0.68391(8) 0.1475(2) 0.0356(4) Uani 1 1 d . .
C5 C 0.7113(3) 0.34990(11) -0.3239(3) 0.0191(5) Uani 1 1 d . .
C7 C 0.6445(3) 0.35257(11) -0.1991(3) 0.0212(5) Uani 1 1 d . .
C8 C 0.5327(3) 0.36143(11) 0.0371(3) 0.0184(5) Uani 1 1 d . .
N9 N 0.7671(3) 0.40146(10) -0.3574(3) 0.0258(5) Uani 1 1 d . .
C9 C 0.4447(3) 0.31667(11) 0.0680(3) 0.0189(5) Uani 1 1 d . .
H9 H 0.4224 0.2823 0.0007 0.023 Uiso 1 1 calc R U
C10 C 0.3903(3) 0.32242(11) 0.1960(3) 0.0177(5) Uani 1 1 d . .
C11 C 0.4229(3) 0.37380(11) 0.2962(3) 0.0176(5) Uani 1 1 d . .
C12 C 0.5080(3) 0.41805(11) 0.2650(3) 0.0188(5) Uani 1 1 d . .
H12 H 0.5284 0.4528 0.3312 0.023 Uiso 1 1 calc R U
C13 C 0.5646(3) 0.41245(11) 0.1368(3) 0.0185(5) Uani 1 1 d . .
C14 C 0.6540(3) 0.45806(11) 0.1071(3) 0.0213(5) Uani 1 1 d . .
C6 C 0.5910(3) 0.35525(11) -0.0931(3) 0.0208(5) Uani 1 1 d . .
C15 C 0.7286(3) 0.49485(12) 0.0762(3) 0.0238(6) Uani 1 1 d . .
C16 C 0.8127(3) 0.53820(12) 0.0260(3) 0.0235(6) Uani 1 1 d . .
C17 C 0.8554(3) 0.58969(12) 0.1136(3) 0.0254(6) Uani 1 1 d . .
C18 C 0.9323(3) 0.63352(12) 0.0633(3) 0.0266(6) Uani 1 1 d . .
C19 C 0.9660(3) 0.62388(13) -0.0765(3) 0.0271(6) Uani 1 1 d . .
C20 C 0.9278(3) 0.57292(13) -0.1658(3) 0.0292(6) Uani 1 1 d . .
H20 H 0.9534 0.5671 -0.2611 0.035 Uiso 1 1 calc R U
C21 C 0.8510(3) 0.52982(13) -0.1149(3) 0.0277(6) Uani 1 1 d . .
H21 H 0.8238 0.4941 -0.1760 0.033 Uiso 1 1 calc R U
C22 C 0.2671(3) 0.22955(12) 0.1339(3) 0.0278(6) Uani 1 1 d . .
H22A H 0.2274 0.2419 0.0208 0.042 Uiso 1 1 calc R U
H22B H 0.1966 0.2061 0.1654 0.042 Uiso 1 1 calc R U
H22C H 0.3519 0.2051 0.1467 0.042 Uiso 1 1 calc R U
C23 C 0.3840(3) 0.42939(12) 0.5126(3) 0.0249(6) Uani 1 1 d . .
H23A H 0.4855 0.4361 0.5656 0.037 Uiso 1 1 calc R U
H23B H 0.3357 0.4257 0.5946 0.037 Uiso 1 1 calc R U
H23C H 0.3441 0.4633 0.4414 0.037 Uiso 1 1 calc R U

loop_
_atom_site_aniso_label
_atom_site_aniso_U_11
_atom_site_aniso_U_22
_atom_site_aniso_U_33
_atom_site_aniso_U_23
_atom_site_aniso_U_13
_atom_site_aniso_U_12
O1 0.0350(10) 0.0198(9) 0.0182(8) -0.0003(7) 0.0181(8) 0.0001(7)
C1 0.0315(15) 0.0365(15) 0.0271(14) 0.0044(11) 0.0134(12) -0.0092(12)
F2 0.0413(10) 0.0369(10) 0.0331(9) -0.0073(7) 0.0205(8) -0.0043(8)
C2 0.0335(16) 0.0520(19) 0.0214(13) 0.0022(12) 0.0179(12) 0.0003(13)
O3 0.0323(10) 0.0190(9) 0.0200(9) -0.0002(7) 0.0136(8) -0.0032(7)
C3 0.0363(16) 0.0369(15) 0.0204(13) -0.0074(11) 0.0113(11) 0.0027(12)
F4 0.0444(11) 0.0388(10) 0.0381(10) 0.0005(8) 0.0223(8) -0.0149(8)
C4 0.0273(14) 0.0287(14) 0.0167(12) -0.0025(10) 0.0073(10) -0.0028(11)
F5 0.0410(10) 0.0326(9) 0.0355(9) -0.0063(7) 0.0154(8) -0.0065(7)
C5 0.0184(12) 0.0280(13) 0.0121(10) 0.0020(9) 0.0065(9) -0.0001(10)
C7 0.0238(13) 0.0261(13) 0.0153(11) 0.0012(9) 0.0083(10) 0.0027(10)
C8 0.0191(12) 0.0254(12) 0.0122(10) 0.0044(9) 0.0070(9) 0.0062(9)
N9 0.0296(12) 0.0300(12) 0.0194(11) 0.0002(9) 0.0099(9) -0.0027(9)
C9 0.0228(12) 0.0204(12) 0.0132(11) 0.0005(9) 0.0053(9) 0.0039(9)
C10 0.0219(12) 0.0190(11) 0.0139(11) 0.0039(8) 0.0080(9) 0.0027(9)
C11 0.0215(12) 0.0200(11) 0.0140(11) 0.0025(9) 0.0093(9) 0.0046(9)
C12 0.0229(12) 0.0188(11) 0.0160(11) 0.0006(9) 0.0078(9) 0.0030(9)
C13 0.0188(12) 0.0208(12) 0.0169(11) 0.0051(9) 0.0068(9) 0.0041(9)
C14 0.0215(13) 0.0270(13) 0.0166(11) 0.0028(9) 0.0076(10) 0.0039(10)
C6 0.0214(13) 0.0247(13) 0.0159(11) 0.0026(9) 0.0052(10) 0.0038(10)
C15 0.0194(12) 0.0302(14) 0.0227(12) 0.0055(10) 0.0078(10) 0.0019(10)
C16 0.0171(12) 0.0292(13) 0.0240(12) 0.0086(10) 0.0061(10) 0.0023(10)
C17 0.0194(13) 0.0339(14) 0.0252(13) 0.0097(11) 0.0101(10) 0.0056(11)
C18 0.0210(13) 0.0245(13) 0.0316(14) -0.0005(11) 0.0045(11) 0.0004(10)
C19 0.0216(13) 0.0356(15) 0.0269(13) 0.0107(11) 0.0117(11) 0.0011(11)
C20 0.0285(14) 0.0361(15) 0.0260(13) 0.0032(11) 0.0127(11) -0.0014(12)
C21 0.0242(14) 0.0338(15) 0.0259(13) 0.0037(11) 0.0091(11) -0.0009(11)
C22 0.0412(16) 0.0206(13) 0.0231(13) -0.0025(10) 0.0123(12) -0.0058(11)
C23 0.0362(15) 0.0241(13) 0.0199(12) -0.0027(10) 0.0167(11) 0.0037(11)

loop_
_atom_type_symbol
_atom_type_description
_atom_type_scat_dispersion_real
_atom_type_scat_dispersion_imag
_atom_type_scat_source
C C 0.0033 0.0016 'International Tables Vol C Tables 4.2.6.8 and 6.1.1.4'
H H 0.0000 0.0000 'International Tables Vol C Tables 4.2.6.8 and 6.1.1.4'
F F 0.0171 0.0103 'International Tables Vol C Tables 4.2.6.8 and 6.1.1.4'
N N 0.0061 0.0033 'International Tables Vol C Tables 4.2.6.8 and 6.1.1.4'
O O 0.0106 0.0060 'International Tables Vol C Tables 4.2.6.8 and 6.1.1.4'

loop_
_geom_angle_atom_site_label_1
_geom_angle_atom_site_label_2
_geom_angle_atom_site_label_3
_geom_angle
C11 O1 C23 116.80(19)
N9 C1 C2 124.3(3)
N9 C1 H1 117.9
C2 C1 H1 117.9
C1 C2 C3 118.5(2)
C1 C2 H2 120.7
C3 C2 H2 120.7
C10 O3 C22 116.94(19)
C2 C3 C4 118.9(3)
C2 C3 H3 120.5
C4 C3 H3 120.5
C3 C4 C5 118.6(2)
C3 C4 H4 120.7
C5 C4 H4 120.7
N9 C5 C4 122.9(2)
N9 C5 C7 116.4(2)
C4 C5 C7 120.7(2)
C6 C7 C5 178.8(3)
C9 C8 C13 119.5(2)
C9 C8 C6 120.7(2)
C13 C8 C6 119.8(2)
C1 N9 C5 116.8(2)
C10 C9 C8 120.5(2)
C10 C9 H9 119.8
C8 C9 H9 119.8
O3 C10 C9 124.6(2)
O3 C10 C11 115.5(2)
C9 C10 C11 119.9(2)
O1 C11 C12 124.8(2)
O1 C11 C10 115.5(2)
C12 C11 C10 119.7(2)
C11 C12 C13 120.9(2)
C11 C12 H12 119.5
C13 C12 H12 119.5
C12 C13 C8 119.6(2)
C12 C13 C14 120.4(2)
C8 C13 C14 120.0(2)
C15 C14 C13 177.1(3)
C7 C6 C8 176.6(3)
C14 C15 C16 175.5(3)
C17 C16 C21 118.4(2)
C17 C16 C15 120.4(2)
C21 C16 C15 121.2(3)
F2 C17 C16 120.7(2)
F2 C17 C18 118.1(3)
C16 C17 C18 121.3(2)
F5 C18 C19 121.3(2)
F5 C18 C17 120.3(3)
C19 C18 C17 118.4(3)
F4 C19 C20 120.6(2)
F4 C19 C18 117.1(3)
C20 C19 C18 122.2(2)
C19 C20 C21 118.8(3)
C19 C20 H20 120.6
C21 C20 H20 120.6
C20 C21 C16 120.8(3)
C20 C21 H21 119.6
C16 C21 H21 119.6
O3 C22 H22A 109.5
O3 C22 H22B 109.5
H22A C22 H22B 109.5
O3 C22 H22C 109.5
H22A C22 H22C 109.5
H22B C22 H22C 109.5
O1 C23 H23A 109.5
O1 C23 H23B 109.5
H23A C23 H23B 109.5
O1 C23 H23C 109.5
H23A C23 H23C 109.5
H23B C23 H23C 109.5

loop_
_geom_bond_atom_site_label_1
_geom_bond_atom_site_label_2
_geom_bond_distance
O1 C11 1.363(3)
O1 C23 1.438(3)
C1 N9 1.341(4)
C1 C2 1.380(4)
C1 H1 0.9500
F2 C17 1.329(3)
C2 C3 1.383(4)
C2 H2 0.9500
O3 C10 1.360(3)
O3 C22 1.436(3)
C3 C4 1.387(4)
C3 H3 0.9500
F4 C19 1.362(3)
C4 C5 1.399(4)
C4 H4 0.9500
F5 C18 1.331(3)
C5 N9 1.349(3)
C5 C7 1.439(3)
C7 C6 1.201(4)
C8 C9 1.407(3)
C8 C13 1.408(3)
C8 C6 1.432(3)
C9 C10 1.387(3)
C9 H9 0.9500
C10 C11 1.417(3)
C11 C12 1.381(3)
C12 C13 1.403(3)
C12 H12 0.9500
C13 C14 1.427(3)
C14 C15 1.191(4)
C15 C16 1.433(4)
C16 C17 1.373(4)
C16 C21 1.405(4)
C17 C18 1.393(4)
C18 C19 1.376(4)
C19 C20 1.364(4)
C20 C21 1.384(4)
C20 H20 0.9500
C21 H21 0.9500
C22 H22A 0.9800
C22 H22B 0.9800
C22 H22C 0.9800
C23 H23A 0.9800
C23 H23B 0.9800
C23 H23C 0.9800

loop_
_geom_torsion_atom_site_label_1
_geom_torsion_atom_site_label_2
_geom_torsion_atom_site_label_3
_geom_torsion_atom_site_label_4
_geom_torsion
N9 C1 C2 C3 0.3(5)
C1 C2 C3 C4 0.1(4)
C2 C3 C4 C5 -1.0(4)
C3 C4 C5 N9 1.7(4)
C3 C4 C5 C7 -177.3(2)
C2 C1 N9 C5 0.2(4)
C4 C5 N9 C1 -1.3(4)
C7 C5 N9 C1 177.8(2)
C13 C8 C9 C10 -0.4(3)
C6 C8 C9 C10 178.9(2)
C22 O3 C10 C9 -0.8(3)
C22 O3 C10 C11 178.8(2)
C8 C9 C10 O3 179.9(2)
C8 C9 C10 C11 0.3(4)
C23 O1 C11 C12 5.4(3)
C23 O1 C11 C10 -174.1(2)
O3 C10 C11 O1 0.3(3)
C9 C10 C11 O1 180.0(2)
O3 C10 C11 C12 -179.2(2)
C9 C10 C11 C12 0.4(4)
O1 C11 C12 C13 179.5(2)
C10 C11 C12 C13 -1.0(4)
C11 C12 C13 C8 0.9(4)
C11 C12 C13 C14 -179.1(2)
C9 C8 C13 C12 -0.2(3)
C6 C8 C13 C12 -179.5(2)
C9 C8 C13 C14 179.8(2)
C6 C8 C13 C14 0.5(3)
C21 C16 C17 F2 -179.0(2)
C15 C16 C17 F2 2.2(4)
C21 C16 C17 C18 1.4(4)
C15 C16 C17 C18 -177.4(2)
F2 C17 C18 F5 -1.6(4)
C16 C17 C18 F5 178.0(2)
F2 C17 C18 C19 179.9(2)
C16 C17 C18 C19 -0.6(4)
F5 C18 C19 F4 0.6(4)
C17 C18 C19 F4 179.1(2)
F5 C18 C19 C20 -179.2(3)
C17 C18 C19 C20 -0.6(4)
F4 C19 C20 C21 -178.9(2)
C18 C19 C20 C21 0.8(4)
C19 C20 C21 C16 0.0(4)
C17 C16 C21 C20 -1.1(4)
C15 C16 C21 C20 177.6(3)
